data_4331407
loop_
_publ_author_name
'Brazis, P.'
'Kannewurf, C.R.'
'Patschke, R.'
'Kanatzidis, M.'

_publ_section_title
;
 K2 Ag3 Ce Te4 : a semiconducting tunnel framework made from the covalent
 "link-up" of [Ag2 Ce Te4](3-) layers with Ag
;
_journal_name_full 'Inorganic Chemistry'
_journal_page_first 6562
_journal_page_last 6563
_journal_paper_doi 10.1021/ic981177l
_journal_volume 37
_journal_year 1998
_chemical_formula_sum 'Ag3 Ce K2 Te4'
_chemical_name_systematic 'K2 Ag (Ag2 Ce Te4)'
_space_group_IT_number 62
_symmetry_space_group_name_Hall '-P 2ac 2n'
_symmetry_space_group_name_H-M 'P n m a'
_cell_angle_alpha 90
_cell_angle_beta 90
_cell_angle_gamma 90
_cell_formula_units_Z 4
_cell_length_a 17.19849
_cell_length_b 4.6393
_cell_length_c 15.4055
_cell_volume 1229.189
_citation_journal_id_ASTM INOCAJ
_cod_data_source_file silver3-x_27.cif
_cod_data_source_block Ag3Ce1K2Te4
_cod_original_formula_sum 'Ag3 Ce1 K2 Te4'
_cod_database_code 4331407

loop_
_symmetry_equiv_pos_as_xyz
x,y,z
-x+1/2,-y,z+1/2
x+1/2,-y+1/2,-z+1/2
-x,y+1/2,-z
-x,-y,-z
x-1/2,y,-z-1/2
-x-1/2,y-1/2,z-1/2
x,-y-1/2,z

loop_
_atom_site_label
_atom_site_type_symbol
_atom_site_fract_x
_atom_site_fract_y
_atom_site_fract_z
_atom_site_occupancy
_atom_site_U_iso_or_equiv
Ag2 Ag+1 0.2726 0.75 0.9525 1 0.0
K1 K+1 0.1162 0.25 0.6558 1 0.0
Te4 Te-2 0.4835 0.75 0.7506 1 0.0
Ag1 Ag+1 0.2779 0.75 0.5978 1 0.0
Te3 Te-2 0.3769 0.25 0.9847 1 0.0
Ce1 Ce+3 0.3575 0.25 0.7714 1 0.0
K2 K+1 0.4188 0.75 0.3991 1 0.0
Te2 Te-2 0.3608 0.25 0.5598 1 0.0
Te1 Te-2 0.2262 0.75 0.7774 1 0.0
Ag3 Ag+1 0.4679 0.75 0.9301 1 0.0
